data_7243820
loop_
_publ_author_name
'Shi, Jianhang'
'Zhang, Hongxu'
'Wang, Peisen'
'Wang, Pai'
'Zha, Junjie'
'Liu, Yi'
'Gautam, Jagadis'
'Zhang, Lu-Nan'
'Wang, Yue'
'Xie, Ju'
'Ni, Lubin'
'Diao, Guowang'
'Wei, Yongge'

_publ_section_title
;
 Inorganic--organic hybrid supramolecular architectures based on Keggin
 polyoxometalates and crown ether: synthesis, crystal structure and
 electrochemical properties
;
_journal_issue 48
_journal_name_full CrystEngComm
_journal_page_first 8482
_journal_page_last 8489
_journal_paper_doi 10.1039/D1CE01203G
_journal_volume 23
_journal_year 2021
_chemical_formula_moiety 'C52 H102 K4 N2 O64 Si W12'
_chemical_formula_sum 'C52 H102 K4 N2 O64 Si W12'
_chemical_formula_weight 4170.04
_space_group_crystal_system monoclinic
_space_group_IT_number 14
_space_group_name_Hall '-P 2yn'
_space_group_name_H-M_alt 'P 1 21/n 1'
_atom_sites_solution_hydrogens geom
_atom_sites_solution_primary dual
_audit_creation_date 2020-12-17
_audit_creation_method
;
Olex2 1.3
(compiled 2020.06.28 svn.raecde09e for OlexSys, GUI svn.r6132)
;
_audit_update_record
;
2021-05-28 deposited with the CCDC.	2021-10-28 downloaded from the CCDC.
;
_cell_angle_alpha 90
_cell_angle_beta 106.730(2)
_cell_angle_gamma 90
_cell_formula_units_Z 2
_cell_length_a 13.9948(7)
_cell_length_b 25.5334(13)
_cell_length_c 14.1995(7)
_cell_measurement_reflns_used 9860
_cell_measurement_temperature 273.15
_cell_measurement_theta_max 27.44
_cell_measurement_theta_min 2.20
_cell_volume 4859.2(4)
_computing_cell_refinement 'SAINT v8.37A (Bruker, 2015)'
_computing_data_reduction 'SAINT v8.37A (Bruker, 2015)'
_computing_molecular_graphics 'Olex2 1.3 (Dolomanov et al., 2009)'
_computing_publication_material 'Olex2 1.3 (Dolomanov et al., 2009)'
_computing_structure_refinement 'XL  (Sheldrick, 2008)'
_computing_structure_solution 'SHELXT 2014/5 (Sheldrick, 2014)'
_diffrn_ambient_temperature 273.15
_diffrn_measured_fraction_theta_full 0.998
_diffrn_measured_fraction_theta_max 0.995
_diffrn_measurement_device_type 'Bruker APEX-II CCD'
_diffrn_measurement_method '\f and \w scans'
_diffrn_radiation_type MoK\a
_diffrn_radiation_wavelength 0.71073
_diffrn_reflns_av_R_equivalents 0.0587
_diffrn_reflns_av_unetI/netI 0.0603
_diffrn_reflns_Laue_measured_fraction_full 0.998
_diffrn_reflns_Laue_measured_fraction_max 0.995
_diffrn_reflns_limit_h_max 18
_diffrn_reflns_limit_h_min -18
_diffrn_reflns_limit_k_max 32
_diffrn_reflns_limit_k_min -33
_diffrn_reflns_limit_l_max 15
_diffrn_reflns_limit_l_min -18
_diffrn_reflns_number 49529
_diffrn_reflns_point_group_measured_fraction_full 0.998
_diffrn_reflns_point_group_measured_fraction_max 0.995
_diffrn_reflns_theta_full 25.242
_diffrn_reflns_theta_max 27.567
_diffrn_reflns_theta_min 1.969
_diffrn_source_current 1.0
_diffrn_source_power 0.05
_diffrn_source_voltage 50.0
_diffrn_standards_number 0
_exptl_absorpt_coefficient_mu 14.426
_exptl_absorpt_correction_T_max 0.7456
_exptl_absorpt_correction_T_min 0.4217
_exptl_absorpt_correction_type multi-scan
_exptl_absorpt_process_details
;
SADABS-2016/2 (Bruker,2016/2) was used for absorption correction.
wR2(int) was 0.1380 before and 0.0662 after correction.
The Ratio of minimum to maximum transmission is 0.5656.
The \l/2 correction factor is Not present.
;
_exptl_crystal_colour 'clear light colourless'
_exptl_crystal_colour_lustre clear
_exptl_crystal_colour_modifier light
_exptl_crystal_colour_primary colourless
_exptl_crystal_density_diffrn 2.850
_exptl_crystal_description block
_exptl_crystal_F_000 3836
_exptl_crystal_size_max 0.292
_exptl_crystal_size_mid 0.266
_exptl_crystal_size_min 0.263
_refine_diff_density_max 1.617
_refine_diff_density_min -1.505
_refine_diff_density_rms 0.229
_refine_ls_extinction_method none
_refine_ls_goodness_of_fit_ref 1.018
_refine_ls_hydrogen_treatment constr
_refine_ls_matrix_type full
_refine_ls_number_parameters 602
_refine_ls_number_reflns 11169
_refine_ls_number_restraints 2
_refine_ls_restrained_S_all 1.018
_refine_ls_R_factor_all 0.0729
_refine_ls_R_factor_gt 0.0423
_refine_ls_shift/su_max 0.001
_refine_ls_shift/su_mean 0.000
_refine_ls_structure_factor_coef Fsqd
_refine_ls_weighting_details 'w=1/[\s^2^(Fo^2^)+(0.0134P)^2^+44.2829P] where P=(Fo^2^+2Fc^2^)/3'
_refine_ls_weighting_scheme calc
_refine_ls_wR_factor_gt 0.0718
_refine_ls_wR_factor_ref 0.0799
_reflns_Friedel_coverage 0.000
_reflns_number_gt 8168
_reflns_number_total 11169
_reflns_threshold_expression 'I > 2\s(I)'
_cod_data_source_file d1ce01203g2.cif
_cod_data_source_block 2CH3CN-4Crown@SiW12
_cod_depositor_comments 'Adding full bibliography for 7243819--7243820.cif.'
_cod_database_code 7243820
_shelx_shelxl_version_number 2017/1
_shelx_space_group_comment
;
The symmetry employed for this shelxl refinement is uniquely defined
by the following loop, which should always be used as a source of
symmetry information in preference to the above space-group names.
They are only intended as comments.
;
_olex2_refinement_description
;
1. Fixed Uiso
 At 1.2 times of:
  All C(H,H) groups
 At 1.5 times of:
  All C(H,H,H) groups
2. Restrained distances
 N1-C25
 1.15 with sigma of 0.01
 C25-C26
 1.5 with sigma of 0.01
3. Others
 Fixed Sof: W6(0.33333) W6'(0.33333) W6''(0.33333) O19(0.5) O19'(0.5) O20(0.5)
 O20'(0.5)
4.a Secondary CH2 refined with riding coordinates:
 C13(H13A,H13B), C14(H14A,H14B), C15(H15A,H15B), C16(H16A,H16B), C17(H17A,
 H17B), C18(H18A,H18B), C19(H19A,H19B), C20(H20A,H20B), C21(H21A,H21B),
 C22(H22A,H22B), C23(H23A,H23B), C24(H24A,H24B), C1(H1A,H1B), C2(H2A,H2B),
 C3(H3A,H3B), C4(H4A,H4B), C5(H5A,H5B), C6(H6A,H6B), C7(H7A,H7B), C8(H8A,H8B),
 C9(H9A,H9B), C10(H10A,H10B), C11(H11A,H11B), C12(H12A,H12B)
4.b Idealised Me refined as rotating group:
 C26(H26A,H26B,H26C)
;
_olex2_submission_special_instructions 'No special instructions were received'

loop_
_space_group_symop_operation_xyz
'x, y, z'
'-x+1/2, y+1/2, -z+1/2'
'-x, -y, -z'
'x-1/2, -y-1/2, z-1/2'

loop_
_atom_site_label
_atom_site_type_symbol
_atom_site_fract_x
_atom_site_fract_y
_atom_site_fract_z
_atom_site_U_iso_or_equiv
_atom_site_adp_type
_atom_site_occupancy
_atom_site_site_symmetry_order
_atom_site_calc_flag
_atom_site_refinement_flags_posn
_atom_site_refinement_flags_adp
_atom_site_refinement_flags_occupancy
_atom_site_disorder_assembly
_atom_site_disorder_group
W1 W 0.75785(2) 0.52080(2) 0.60428(3) 0.03750(10) Uani 1 1 d . . . . .
W2 W 0.63756(3) 0.57068(2) 0.36806(3) 0.03192(9) Uani 1 1 d . . . . .
W3 W 0.53973(3) 0.44589(2) 0.28574(2) 0.02962(9) Uani 1 1 d . . . . .
W4 W 0.37687(2) 0.55338(2) 0.26677(2) 0.02574(8) Uani 1 1 d . . . . .
W5 W 0.32996(3) 0.60481(2) 0.48076(3) 0.03562(10) Uani 1 1 d . . . . .
W6 W 0.5973(6) 0.62368(15) 0.5871(5) 0.0368(7) Uani 0.3333 1 d . . P . .
W6' W 0.5730(2) 0.62773(11) 0.5802(4) 0.0203(6) Uiso 0.3333 1 d . . P . .
W6'' W 0.5970(4) 0.62649(12) 0.56451(18) 0.0198(6) Uiso 0.3333 1 d . . P . .
K1 K 0.96090(17) 0.64252(9) 0.70622(17) 0.0497(6) Uani 1 1 d . . . . .
Si1 Si 0.500000 0.500000 0.500000 0.0157(6) Uani 1 2 d S . P . .
O1 O 0.8806(4) 0.5315(3) 0.6527(5) 0.0510(18) Uani 1 1 d . . . . .
O2 O 0.6317(5) 0.6859(2) 0.6161(5) 0.0451(17) Uani 1 1 d . . . . .
O3 O 0.7067(8) 0.5851(4) 0.6307(5) 0.108(4) Uani 1 1 d . . . . .
O4 O 0.7409(8) 0.5433(3) 0.4715(5) 0.100(4) Uani 1 1 d . . . . .
O5 O 0.7020(5) 0.6040(3) 0.3037(6) 0.058(2) Uani 1 1 d . . . . .
O6 O 0.5599(5) 0.4196(3) 0.1849(5) 0.062(2) Uani 1 1 d . . . . .
O7 O 0.4500(6) 0.3973(4) 0.3116(7) 0.105(4) Uani 1 1 d . . . . .
O8 O 0.4321(4) 0.4910(2) 0.2305(6) 0.054(2) Uani 1 1 d . . . . .
O9 O 0.2758(6) 0.5081(3) 0.2887(7) 0.078(3) Uani 1 1 d . . . . .
O10 O 0.2412(6) 0.5479(3) 0.4470(6) 0.075(3) Uani 1 1 d . . . . .
O11 O 0.2516(5) 0.6553(2) 0.4696(5) 0.0534(19) Uani 1 1 d . . . . .
O12 O 0.3569(5) 0.5875(4) 0.6140(6) 0.096(4) Uani 1 1 d . . . . .
O13 O 0.3431(6) 0.6018(3) 0.3505(6) 0.077(3) Uani 1 1 d . . . . .
O14 O 0.3186(6) 0.5790(3) 0.1570(6) 0.077(3) Uani 1 1 d . . . . .
O15 O 0.5033(4) 0.5844(2) 0.2915(6) 0.055(2) Uani 1 1 d . . . . .
O16 O 0.6263(4) 0.5047(2) 0.3077(6) 0.0537(19) Uani 1 1 d . . . . .
O17 O 0.4549(5) 0.6413(4) 0.5135(6) 0.103(4) Uani 1 1 d . . . . .
O18 O 0.6157(8) 0.6229(4) 0.4554(5) 0.104(4) Uani 1 1 d . . . . .
O19 O 0.5953(7) 0.5412(4) 0.5049(7) 0.019(2) Uiso 0.5 1 d . . P . .
O19' O 0.4741(7) 0.5533(4) 0.5547(7) 0.018(2) Uiso 0.5 1 d . . P . .
O20 O 0.5060(7) 0.5129(4) 0.3958(7) 0.020(2) Uiso 0.5 1 d . . P . .
O20' O 0.4008(7) 0.5260(4) 0.4292(7) 0.019(2) Uiso 0.5 1 d . . P . .
O21 O 0.8754(5) 0.7389(3) 0.5981(6) 0.059(2) Uani 1 1 d . . . . .
O22 O 0.9084(5) 0.6508(3) 0.5005(5) 0.0547(19) Uani 1 1 d . . . . .
O23 O 1.0753(5) 0.5918(3) 0.5957(5) 0.0531(18) Uani 1 1 d . . . . .
O24 O 1.1392(5) 0.5876(3) 0.8009(6) 0.061(2) Uani 1 1 d . . . . .
O25 O 1.1004(7) 0.6778(3) 0.8951(6) 0.073(2) Uani 1 1 d . . . . .
O26 O 0.9360(7) 0.7400(3) 0.8038(6) 0.081(3) Uani 1 1 d . . . . .
N1 N 0.8654(12) 0.6075(7) 0.8452(12) 0.136(5) Uiso 1 1 d D . . . .
C13 C 1.1913(8) 0.5636(5) 0.7408(9) 0.067(3) Uani 1 1 d . . . . .
H13A H 1.227849 0.533505 0.774687 0.081 Uiso 1 1 calc R U . . .
H13B H 1.238989 0.588120 0.728041 0.081 Uiso 1 1 calc R U . . .
C14 C 1.1219(8) 0.5469(4) 0.6481(9) 0.062(3) Uani 1 1 d . . . . .
H14A H 1.157503 0.527887 0.609458 0.074 Uiso 1 1 calc R U . . .
H14B H 1.071932 0.523763 0.660599 0.074 Uiso 1 1 calc R U . . .
C15 C 1.0117(9) 0.5778(5) 0.5019(9) 0.063(3) Uani 1 1 d . . . . .
H15A H 0.959573 0.554577 0.509551 0.076 Uiso 1 1 calc R U . . .
H15B H 1.049684 0.559398 0.464819 0.076 Uiso 1 1 calc R U . . .
C16 C 0.9665(9) 0.6256(5) 0.4481(8) 0.061(3) Uani 1 1 d . . . . .
H16A H 1.018641 0.649024 0.441093 0.073 Uiso 1 1 calc R U . . .
H16B H 0.925122 0.616293 0.382894 0.073 Uiso 1 1 calc R U . . .
C17 C 0.8615(8) 0.6949(4) 0.4500(8) 0.057(3) Uani 1 1 d . . . . .
H17A H 0.814433 0.684209 0.388475 0.068 Uiso 1 1 calc R U . . .
H17B H 0.910926 0.717406 0.434859 0.068 Uiso 1 1 calc R U . . .
C18 C 0.8085(7) 0.7243(4) 0.5087(8) 0.055(3) Uani 1 1 d . . . . .
H18A H 0.777925 0.755258 0.472935 0.066 Uiso 1 1 calc R U . . .
H18B H 0.756112 0.702695 0.520529 0.066 Uiso 1 1 calc R U . . .
C19 C 0.8309(11) 0.7711(5) 0.6566(11) 0.088(5) Uani 1 1 d . . . . .
H19A H 0.803029 0.802363 0.620072 0.106 Uiso 1 1 calc R U . . .
H19B H 0.777249 0.752147 0.671914 0.106 Uiso 1 1 calc R U . . .
C20 C 0.9035(13) 0.7854(5) 0.7447(13) 0.105(6) Uani 1 1 d . . . . .
H20A H 0.875342 0.810556 0.780487 0.126 Uiso 1 1 calc R U . . .
H20B H 0.959909 0.801755 0.729459 0.126 Uiso 1 1 calc R U . . .
C21 C 1.0082(11) 0.7544(6) 0.8928(11) 0.094(5) Uani 1 1 d . . . . .
H21A H 0.977860 0.776486 0.931810 0.112 Uiso 1 1 calc R U . . .
H21B H 1.062011 0.773810 0.878559 0.112 Uiso 1 1 calc R U . . .
C22 C 1.0473(12) 0.7061(6) 0.9473(10) 0.095(5) Uani 1 1 d . . . . .
H22A H 1.090641 0.714881 1.011946 0.114 Uiso 1 1 calc R U . . .
H22B H 0.992529 0.685083 0.955606 0.114 Uiso 1 1 calc R U . . .
C23 C 1.1446(12) 0.6326(6) 0.9469(9) 0.088(5) Uani 1 1 d . . . . .
H23A H 1.093613 0.608473 0.954318 0.106 Uiso 1 1 calc R U . . .
H23B H 1.186981 0.641853 1.011657 0.106 Uiso 1 1 calc R U . . .
C24 C 1.2041(10) 0.6084(5) 0.8877(10) 0.079(4) Uani 1 1 d . . . . .
H24A H 1.247169 0.634510 0.871507 0.095 Uiso 1 1 calc R U . . .
H24B H 1.245646 0.580786 0.925163 0.095 Uiso 1 1 calc R U . . .
C25 C 0.8049(17) 0.6366(9) 0.853(2) 0.183(10) Uiso 1 1 d D . . . .
C26 C 0.726(2) 0.6682(11) 0.880(2) 0.259(15) Uiso 1 1 d D . . . .
H26A H 0.756390 0.690268 0.934879 0.389 Uiso 1 1 calc R U . . .
H26B H 0.679432 0.644911 0.896901 0.389 Uiso 1 1 calc R U . . .
H26C H 0.690813 0.689431 0.824865 0.389 Uiso 1 1 calc R U . . .
K2 K 0.20006(18) 0.35744(11) -0.1592(2) 0.0698(8) Uani 1 1 d . . . . .
O27 O 0.3664(6) 0.4033(3) -0.0283(5) 0.062(2) Uani 1 1 d . . . . .
O28 O 0.1829(8) 0.4556(4) -0.0804(7) 0.087(3) Uani 1 1 d . . . . .
O29 O 0.0079(7) 0.3944(5) -0.1577(8) 0.104(3) Uani 1 1 d . . . . .
O30 O 0.0234(6) 0.2964(5) -0.2367(7) 0.097(3) Uani 1 1 d . . . . .
O31 O 0.2097(8) 0.2484(4) -0.1725(9) 0.104(3) Uani 1 1 d . . . . .
O32 O 0.3828(6) 0.3044(4) -0.1033(7) 0.078(2) Uani 1 1 d . . . . .
C1 C 0.4620(9) 0.3288(6) -0.0322(10) 0.087(4) Uani 1 1 d . . . . .
H1A H 0.525416 0.316168 -0.038043 0.104 Uiso 1 1 calc R U . . .
H1B H 0.458172 0.320577 0.033289 0.104 Uiso 1 1 calc R U . . .
C2 C 0.4549(9) 0.3861(6) -0.0480(9) 0.079(4) Uani 1 1 d . . . . .
H2A H 0.512432 0.403329 -0.004257 0.094 Uiso 1 1 calc R U . . .
H2B H 0.452673 0.394280 -0.115267 0.094 Uiso 1 1 calc R U . . .
C3 C 0.3596(11) 0.4582(5) -0.0256(10) 0.083(4) Uani 1 1 d . . . . .
H3A H 0.358925 0.473015 -0.088734 0.099 Uiso 1 1 calc R U . . .
H3B H 0.416342 0.472438 0.024303 0.099 Uiso 1 1 calc R U . . .
C4 C 0.2654(13) 0.4711(5) -0.0023(13) 0.103(5) Uani 1 1 d . . . . .
H4A H 0.263727 0.453180 0.057485 0.124 Uiso 1 1 calc R U . . .
H4B H 0.262187 0.508473 0.008506 0.124 Uiso 1 1 calc R U . . .
C5 C 0.0885(14) 0.4681(6) -0.0669(14) 0.108(6) Uani 1 1 d . . . . .
H5A H 0.083711 0.505608 -0.058025 0.130 Uiso 1 1 calc R U . . .
H5B H 0.081095 0.450643 -0.008818 0.130 Uiso 1 1 calc R U . . .
C6 C 0.0062(13) 0.4502(9) -0.1581(16) 0.133(8) Uani 1 1 d . . . . .
H6A H -0.058314 0.462855 -0.155357 0.160 Uiso 1 1 calc R U . . .
H6B H 0.018623 0.463526 -0.217404 0.160 Uiso 1 1 calc R U . . .
C7 C -0.0706(11) 0.3727(10) -0.2323(12) 0.126(9) Uani 1 1 d . . . . .
H7A H -0.066114 0.384488 -0.295870 0.151 Uiso 1 1 calc R U . . .
H7B H -0.133855 0.384540 -0.224859 0.151 Uiso 1 1 calc R U . . .
C8 C -0.0666(11) 0.3161(10) -0.2284(12) 0.122(8) Uani 1 1 d . . . . .
H8A H -0.075948 0.304414 -0.166655 0.146 Uiso 1 1 calc R U . . .
H8B H -0.120860 0.301985 -0.281260 0.146 Uiso 1 1 calc R U . . .
C9 C 0.0352(13) 0.2423(8) -0.2182(13) 0.122(7) Uani 1 1 d . . . . .
H9A H -0.018423 0.223826 -0.264985 0.147 Uiso 1 1 calc R U . . .
H9B H 0.029581 0.235265 -0.152877 0.147 Uiso 1 1 calc R U . . .
C10 C 0.1321(15) 0.2218(7) -0.2250(14) 0.119(6) Uani 1 1 d . . . . .
H10A H 0.138790 0.185596 -0.203238 0.143 Uiso 1 1 calc R U . . .
H10B H 0.131963 0.222269 -0.293378 0.143 Uiso 1 1 calc R U . . .
C11 C 0.3024(12) 0.2271(6) -0.1694(14) 0.105(5) Uani 1 1 d . . . . .
H11A H 0.316700 0.233896 -0.231230 0.126 Uiso 1 1 calc R U . . .
H11B H 0.300738 0.189493 -0.160733 0.126 Uiso 1 1 calc R U . . .
C12 C 0.3809(12) 0.2499(6) -0.0888(14) 0.111(6) Uani 1 1 d . . . . .
H12A H 0.367818 0.242543 -0.026567 0.133 Uiso 1 1 calc R U . . .
H12B H 0.444880 0.234719 -0.087052 0.133 Uiso 1 1 calc R U . . .

loop_
_atom_site_aniso_label
_atom_site_aniso_U_11
_atom_site_aniso_U_22
_atom_site_aniso_U_33
_atom_site_aniso_U_23
_atom_site_aniso_U_13
_atom_site_aniso_U_12
W1 0.01871(17) 0.0455(2) 0.0413(2) -0.01429(18) -0.00253(15) 0.00467(16)
W2 0.0435(2) 0.03004(19) 0.02588(19) 0.00406(15) 0.01578(16) 0.00350(16)
W3 0.03050(18) 0.0381(2) 0.02070(18) -0.00218(15) 0.00806(14) -0.00669(16)
W4 0.02538(17) 0.03024(18) 0.02029(17) 0.00369(14) 0.00449(13) 0.00230(15)
W5 0.02397(18) 0.02618(19) 0.0549(3) 0.00790(17) 0.00854(17) 0.00680(15)
W6 0.046(2) 0.0174(11) 0.0300(18) 0.0031(11) -0.0169(11) -0.0053(11)
K1 0.0586(14) 0.0476(13) 0.0434(13) -0.0055(11) 0.0157(11) 0.0059(11)
Si1 0.0137(13) 0.0146(14) 0.0178(15) -0.0006(12) 0.0028(11) 0.0011(11)
O1 0.032(4) 0.083(5) 0.037(4) -0.008(4) 0.008(3) -0.022(4)
O2 0.059(4) 0.032(3) 0.051(4) -0.014(3) 0.027(3) -0.017(3)
O3 0.175(10) 0.100(7) 0.023(4) -0.016(4) -0.010(5) 0.104(7)
O4 0.156(9) 0.096(7) 0.027(4) -0.010(4) -0.005(5) 0.097(6)
O5 0.041(4) 0.047(4) 0.091(6) 0.022(4) 0.025(4) -0.006(3)
O6 0.040(4) 0.092(6) 0.047(4) -0.042(4) 0.003(3) 0.018(4)
O7 0.045(5) 0.144(9) 0.099(7) 0.092(6) -0.023(4) -0.049(5)
O8 0.028(3) 0.032(4) 0.103(6) -0.018(4) 0.019(4) -0.007(3)
O9 0.098(6) 0.051(5) 0.123(7) -0.043(5) 0.092(6) -0.038(4)
O10 0.102(6) 0.057(5) 0.100(7) -0.052(5) 0.082(5) -0.046(5)
O11 0.069(5) 0.039(4) 0.064(5) 0.018(3) 0.037(4) 0.031(4)
O12 0.045(4) 0.122(7) 0.087(6) 0.075(6) -0.032(4) -0.047(5)
O13 0.093(6) 0.064(5) 0.106(7) -0.051(5) 0.080(5) -0.047(5)
O14 0.097(6) 0.043(4) 0.052(5) 0.007(4) -0.039(4) 0.000(4)
O15 0.027(3) 0.034(4) 0.106(6) -0.017(4) 0.021(4) -0.007(3)
O16 0.023(3) 0.036(4) 0.100(6) -0.017(4) 0.015(3) -0.004(3)
O17 0.046(5) 0.149(9) 0.085(6) 0.087(6) -0.026(4) -0.050(5)
O18 0.164(9) 0.091(7) 0.031(4) -0.014(4) -0.012(5) 0.087(7)
O21 0.048(4) 0.058(5) 0.067(5) -0.006(4) 0.010(4) 0.009(4)
O22 0.066(5) 0.060(5) 0.042(4) 0.009(4) 0.021(4) 0.016(4)
O23 0.047(4) 0.056(5) 0.057(5) -0.005(4) 0.015(4) 0.005(4)
O24 0.046(4) 0.072(5) 0.062(5) -0.007(4) 0.010(4) 0.007(4)
O25 0.097(7) 0.068(5) 0.051(5) -0.021(5) 0.017(5) -0.004(5)
O26 0.116(7) 0.054(5) 0.065(6) -0.026(5) 0.011(5) 0.010(5)
C13 0.046(7) 0.083(9) 0.078(9) 0.020(7) 0.026(6) 0.027(6)
C14 0.049(7) 0.060(7) 0.080(9) -0.010(7) 0.024(6) 0.017(6)
C15 0.058(7) 0.076(8) 0.064(8) -0.020(7) 0.030(6) 0.006(6)
C16 0.073(8) 0.073(8) 0.044(7) -0.005(6) 0.026(6) 0.001(7)
C17 0.046(6) 0.067(8) 0.053(7) 0.008(6) 0.005(5) -0.013(6)
C18 0.037(6) 0.062(7) 0.061(8) 0.019(6) 0.008(5) 0.005(5)
C19 0.086(10) 0.058(8) 0.109(12) -0.010(8) 0.010(9) 0.034(7)
C20 0.124(14) 0.049(8) 0.134(15) -0.031(9) 0.023(12) 0.015(9)
C21 0.110(12) 0.083(10) 0.082(11) -0.062(9) 0.017(9) -0.013(9)
C22 0.111(12) 0.105(12) 0.059(9) -0.047(9) 0.009(8) -0.013(10)
C23 0.115(12) 0.078(10) 0.048(8) -0.006(7) -0.014(8) 0.000(9)
C24 0.073(9) 0.068(9) 0.077(10) 0.014(8) -0.009(8) -0.003(7)
K2 0.0452(14) 0.0811(19) 0.0751(19) -0.0174(15) 0.0048(13) 0.0068(13)
O27 0.060(5) 0.064(5) 0.057(5) 0.000(4) 0.012(4) -0.005(4)
O28 0.089(7) 0.078(6) 0.094(7) 0.007(6) 0.028(6) 0.030(6)
O29 0.063(6) 0.143(10) 0.101(8) 0.028(7) 0.014(6) 0.041(7)
O30 0.048(5) 0.143(10) 0.095(7) 0.051(7) 0.014(5) -0.021(6)
O31 0.077(7) 0.058(6) 0.167(11) -0.010(6) 0.021(7) -0.008(5)
O32 0.064(6) 0.079(6) 0.084(7) 0.002(5) 0.012(5) 0.016(5)
C1 0.056(8) 0.116(13) 0.076(10) -0.005(9) 0.000(7) 0.025(8)
C2 0.053(8) 0.143(14) 0.039(7) 0.001(8) 0.010(6) -0.011(8)
C3 0.093(11) 0.075(10) 0.069(10) -0.002(7) 0.006(8) -0.022(8)
C4 0.125(15) 0.052(8) 0.120(15) -0.014(9) 0.015(12) 0.002(9)
C5 0.131(15) 0.080(11) 0.146(17) 0.034(11) 0.090(14) 0.041(11)
C6 0.092(13) 0.158(19) 0.156(19) 0.071(16) 0.045(13) 0.074(14)
C7 0.037(8) 0.27(3) 0.063(10) 0.029(15) 0.003(7) 0.044(14)
C8 0.047(9) 0.26(3) 0.059(10) 0.004(15) 0.018(7) -0.032(14)
C9 0.104(13) 0.139(16) 0.112(14) 0.039(12) 0.012(11) -0.083(13)
C10 0.127(16) 0.093(12) 0.125(16) 0.042(11) 0.017(13) -0.032(12)
C11 0.092(12) 0.071(10) 0.148(17) 0.018(10) 0.030(12) 0.016(9)
C12 0.083(11) 0.094(12) 0.152(17) 0.030(12) 0.029(11) 0.040(10)

loop_
_atom_type_symbol
_atom_type_description
_atom_type_scat_dispersion_real
_atom_type_scat_dispersion_imag
_atom_type_scat_source
C C 0.0033 0.0016 'International Tables Vol C Tables 4.2.6.8 and 6.1.1.4'
H H 0.0000 0.0000 'International Tables Vol C Tables 4.2.6.8 and 6.1.1.4'
K K 0.2009 0.2494 'International Tables Vol C Tables 4.2.6.8 and 6.1.1.4'
N N 0.0061 0.0033 'International Tables Vol C Tables 4.2.6.8 and 6.1.1.4'
O O 0.0106 0.0060 'International Tables Vol C Tables 4.2.6.8 and 6.1.1.4'
Si Si 0.0817 0.0704 'International Tables Vol C Tables 4.2.6.8 and 6.1.1.4'
W W -0.8490 6.8722 'International Tables Vol C Tables 4.2.6.8 and 6.1.1.4'

loop_
_geom_angle_atom_site_label_1
_geom_angle_atom_site_label_2
_geom_angle_atom_site_label_3
_geom_angle
_geom_angle_site_symmetry_1
_geom_angle_site_symmetry_3
_geom_angle_publ_flag
O1 W1 O3 100.3(4) . . ?
O1 W1 O4 100.1(4) . . ?
O1 W1 O9 101.5(4) . 3_666 ?
O1 W1 O10 100.9(4) . 3_666 ?
O1 W1 O19 154.6(3) . . ?
O1 W1 O20' 157.6(3) . 3_666 ?
O3 W1 O4 89.3(3) . . ?
O3 W1 O10 158.7(4) . 3_666 ?
O3 W1 O19 64.5(4) . . ?
O3 W1 O20' 95.2(4) . 3_666 ?
O4 W1 O19 61.4(4) . . ?
O4 W1 O20' 96.1(4) . 3_666 ?
O9 W1 O3 89.0(4) 3_666 . ?
O9 W1 O4 158.2(4) 3_666 . ?
O9 W1 O10 88.7(3) 3_666 3_666 ?
O9 W1 O19 98.5(4) 3_666 . ?
O9 W1 O20' 62.4(3) 3_666 3_666 ?
O10 W1 O4 85.0(4) 3_666 . ?
O10 W1 O19 94.9(4) 3_666 . ?
O10 W1 O20' 65.2(3) 3_666 3_666 ?
O19 W1 O20' 47.8(3) . 3_666 ?
O4 W2 O15 157.5(4) . . ?
O4 W2 O16 88.1(3) . . ?
O4 W2 O18 89.0(3) . . ?
O4 W2 O19 63.0(4) . . ?
O4 W2 O20 95.4(4) . . ?
O5 W2 O4 101.6(4) . . ?
O5 W2 O15 100.9(3) . . ?
O5 W2 O16 101.1(3) . . ?
O5 W2 O18 102.1(4) . . ?
O5 W2 O19 157.6(4) . . ?
O5 W2 O20 157.5(3) . . ?
O15 W2 O19 95.2(3) . . ?
O15 W2 O20 63.0(3) . . ?
O16 W2 O15 88.0(3) . . ?
O16 W2 O18 156.7(4) . . ?
O16 W2 O19 94.8(3) . . ?
O16 W2 O20 64.5(3) . . ?
O18 W2 O15 85.8(3) . . ?
O18 W2 O19 63.5(4) . . ?
O18 W2 O20 92.7(4) . . ?
O19 W2 O20 44.9(3) . . ?
O6 W3 O7 100.9(5) . . ?
O6 W3 O8 101.6(3) . . ?
O6 W3 O12 100.4(4) . 3_666 ?
O6 W3 O16 101.5(4) . . ?
O6 W3 O19' 156.3(4) . 3_666 ?
O6 W3 O20 159.0(4) . . ?
O7 W3 O8 89.2(3) . . ?
O7 W3 O12 88.0(3) . 3_666 ?
O7 W3 O16 157.4(4) . . ?
O7 W3 O19' 64.4(4) . 3_666 ?
O7 W3 O20 94.2(4) . . ?
O8 W3 O12 158.0(4) . 3_666 ?
O8 W3 O16 88.9(3) . . ?
O8 W3 O19' 96.9(3) . 3_666 ?
O8 W3 O20 63.9(3) . . ?
O12 W3 O19' 62.4(4) 3_666 3_666 ?
O12 W3 O20 94.6(4) 3_666 . ?
O16 W3 O12 85.4(3) . 3_666 ?
O16 W3 O19' 93.5(3) . 3_666 ?
O16 W3 O20 64.8(3) . . ?
O19' W3 O20 44.7(3) 3_666 . ?
O8 W4 O9 85.2(3) . . ?
O8 W4 O20 64.7(3) . . ?
O8 W4 O20' 93.6(3) . . ?
O9 W4 O20 92.5(4) . . ?
O9 W4 O20' 64.1(4) . . ?
O13 W4 O8 157.3(4) . . ?
O13 W4 O9 87.8(3) . . ?
O13 W4 O15 89.9(3) . . ?
O13 W4 O20 94.1(4) . . ?
O13 W4 O20' 64.0(4) . . ?
O14 W4 O8 101.7(4) . . ?
O14 W4 O9 101.7(4) . . ?
O14 W4 O13 100.9(4) . . ?
O14 W4 O15 101.0(4) . . ?
O14 W4 O20 159.6(4) . . ?
O14 W4 O20' 158.4(4) . . ?
O15 W4 O8 88.2(3) . . ?
O15 W4 O9 157.3(4) . . ?
O15 W4 O20 65.0(3) . . ?
O15 W4 O20' 94.7(3) . . ?
O20' W4 O20 42.1(3) . . ?
O10 W5 O13 87.9(3) . . ?
O10 W5 O17 157.9(4) . . ?
O10 W5 O19' 95.7(4) . . ?
O10 W5 O20' 65.4(3) . . ?
O11 W5 O10 101.8(4) . . ?
O11 W5 O12 102.4(4) . . ?
O11 W5 O13 100.5(4) . . ?
O11 W5 O17 100.1(4) . . ?
O11 W5 O19' 156.5(3) . . ?
O11 W5 O20' 156.6(3) . . ?
O12 W5 O10 90.1(4) . . ?
O12 W5 O13 157.0(4) . . ?
O12 W5 O17 88.0(3) . . ?
O12 W5 O19' 61.7(4) . . ?
O12 W5 O20' 97.3(4) . . ?
O13 W5 O17 85.3(4) . . ?
O13 W5 O19' 95.7(4) . . ?
O13 W5 O20' 61.2(3) . . ?
O17 W5 O19' 64.2(4) . . ?
O17 W5 O20' 93.0(4) . . ?
O19' W5 O20' 46.7(3) . . ?
O2 W6 O3 106.3(5) . . ?
O2 W6 O7 103.1(6) . 3_666 ?
O2 W6 O17 95.0(5) . . ?
O2 W6 O18 97.9(5) . . ?
O2 W6 O19 155.7(7) . . ?
O2 W6 O19' 151.8(7) . . ?
O3 W6 O7 92.0(5) . 3_666 ?
O3 W6 O17 158.3(5) . . ?
O3 W6 O18 89.4(6) . . ?
O3 W6 O19 64.7(4) . . ?
O3 W6 O19' 98.6(5) . . ?
O7 W6 O17 86.9(6) 3_666 . ?
O7 W6 O18 157.6(5) 3_666 . ?
O7 W6 O19 99.8(5) 3_666 . ?
O7 W6 O19' 62.4(4) 3_666 . ?
O17 W6 O19 94.1(4) . . ?
O17 W6 O19' 61.8(4) . . ?
O18 W6 O17 83.7(4) . . ?
O18 W6 O19 60.9(4) . . ?
O18 W6 O19' 95.3(4) . . ?
O19 W6 O19' 49.8(3) . . ?
O2 W6' O3 92.5(4) . . ?
O2 W6' O7 104.2(5) . 3_666 ?
O2 W6' O18 94.4(4) . . ?
O2 W6' O19 141.8(4) . . ?
O2 W6' O19' 167.7(5) . . ?
O3 W6' O19 58.9(3) . . ?
O3 W6' O19' 93.6(4) . . ?
O7 W6' O3 83.3(4) 3_666 . ?
O7 W6' O18 154.8(5) 3_666 . ?
O7 W6' O19 97.3(5) 3_666 . ?
O7 W6' O19' 65.9(4) 3_666 . ?
O17 W6' O2 107.4(4) . . ?
O17 W6' O3 158.3(5) . . ?
O17 W6' O7 99.6(4) . 3_666 ?
O17 W6' O18 90.6(5) . . ?
O17 W6' O19 99.4(5) . . ?
O17 W6' O19' 68.7(4) . . ?
O18 W6' O3 79.0(4) . . ?
O18 W6' O19 58.1(4) . . ?
O18 W6' O19' 97.3(4) . . ?
O19' W6' O19 49.8(3) . . ?
O2 W6'' O3 101.3(4) . . ?
O2 W6'' O7 90.9(4) . 3_666 ?
O2 W6'' O17 97.0(5) . . ?
O2 W6'' O19 164.6(5) . . ?
O2 W6'' O19' 142.7(4) . . ?
O3 W6'' O7 80.1(4) . 3_666 ?
O3 W6'' O17 153.6(5) . . ?
O3 W6'' O19 65.1(4) . . ?
O3 W6'' O19' 93.3(4) . . ?
O7 W6'' O19 93.5(4) 3_666 . ?
O7 W6'' O19' 57.8(3) 3_666 . ?
O17 W6'' O7 80.7(4) . 3_666 ?
O17 W6'' O19 98.2(4) . . ?
O17 W6'' O19' 61.0(4) . . ?
O18 W6'' O2 110.7(5) . . ?
O18 W6'' O3 96.4(5) . . ?
O18 W6'' O7 158.3(5) . 3_666 ?
O18 W6'' O17 94.7(5) . . ?
O18 W6'' O19 66.1(4) . . ?
O18 W6'' O19' 101.4(5) . . ?
O19 W6'' O19' 49.6(3) . . ?
O1 K1 C25 81.8(4) . . ?
O21 K1 O1 125.1(2) . . ?
O21 K1 O25 106.2(2) . . ?
O21 K1 C25 96.8(4) . . ?
O22 K1 O1 81.0(2) . . ?
O22 K1 O21 56.8(2) . . ?
O22 K1 O23 58.8(2) . . ?
O22 K1 O24 117.4(2) . . ?
O22 K1 O25 145.6(2) . . ?
O22 K1 O26 113.5(2) . . ?
O22 K1 N1 135.6(4) . . ?
O22 K1 C25 127.8(5) . . ?
O23 K1 O1 70.58(19) . . ?
O23 K1 O21 107.4(2) . . ?
O23 K1 O25 107.9(2) . . ?
O23 K1 O26 144.1(3) . . ?
O23 K1 C25 150.5(4) . . ?
O24 K1 O1 82.6(2) . . ?
O24 K1 O21 145.4(2) . . ?
O24 K1 O23 58.7(2) . . ?
O24 K1 O25 57.4(2) . . ?
O24 K1 O26 113.9(2) . . ?
O24 K1 C25 108.5(4) . . ?
O25 K1 O1 127.2(2) . . ?
O25 K1 C25 80.4(5) . . ?
O26 K1 O1 145.3(2) . . ?
O26 K1 O21 56.8(2) . . ?
O26 K1 O25 56.6(2) . . ?
O26 K1 C25 64.2(5) . . ?
N1 K1 O1 70.6(4) . . ?
N1 K1 O21 115.0(4) . . ?
N1 K1 O23 133.8(4) . . ?
N1 K1 O24 92.3(4) . . ?
N1 K1 O25 77.6(4) . . ?
N1 K1 O26 78.1(4) . . ?
N1 K1 C25 18.3(4) . . ?
O19 Si1 O19 180.0 3_666 . ?
O19' Si1 O19 75.2(5) 3_666 3_666 ?
O19' Si1 O19 104.8(5) . 3_666 ?
O19' Si1 O19 104.8(5) 3_666 . ?
O19' Si1 O19 75.2(5) . . ?
O19' Si1 O19' 180.0(6) 3_666 . ?
O20 Si1 O19 69.2(5) . . ?
O20 Si1 O19 69.2(5) 3_666 3_666 ?
O20 Si1 O19 110.8(5) 3_666 . ?
O20 Si1 O19 110.8(5) . 3_666 ?
O20 Si1 O19' 110.7(5) . . ?
O20 Si1 O19' 110.7(5) 3_666 3_666 ?
O20 Si1 O19' 69.3(5) 3_666 . ?
O20 Si1 O19' 69.3(5) . 3_666 ?
O20 Si1 O20 180.0 . 3_666 ?
O20 Si1 O20' 65.6(5) . . ?
O20 Si1 O20' 65.6(5) 3_666 3_666 ?
O20 Si1 O20' 114.4(5) 3_666 . ?
O20 Si1 O20' 114.4(5) . 3_666 ?
O20' Si1 O19 107.4(5) 3_666 3_666 ?
O20' Si1 O19 72.6(5) . 3_666 ?
O20' Si1 O19 107.4(5) . . ?
O20' Si1 O19 72.6(5) 3_666 . ?
O20' Si1 O19' 108.2(5) 3_666 . ?
O20' Si1 O19' 71.8(5) . . ?
O20' Si1 O19' 71.8(5) 3_666 3_666 ?
O20' Si1 O19' 108.2(5) . 3_666 ?
O20' Si1 O20' 180.0 . 3_666 ?
W1 O1 K1 120.8(4) . . ?
W6 O2 W6' 11.6(4) . . ?
W6 O2 W6'' 11.1(4) . . ?
W6'' O2 W6' 15.39(10) . . ?
W1 O3 W6' 137.6(5) . . ?
W1 O3 W6'' 134.2(5) . . ?
W6 O3 W1 139.2(6) . . ?
W6 O3 W6' 2.8(4) . . ?
W6 O3 W6'' 9.8(4) . . ?
W6'' O3 W6' 11.38(10) . . ?
W2 O4 W1 136.9(6) . . ?
W2 O5 K2 166.9(4) . 3_665 ?
W3 O7 W6'' 137.0(6) . 3_666 ?
W6 O7 W3 139.7(6) 3_666 . ?
W6 O7 W6'' 3.2(3) 3_666 3_666 ?
W6' O7 W3 134.8(5) 3_666 . ?
W6' O7 W6 10.8(3) 3_666 3_666 ?
W6' O7 W6'' 8.22(13) 3_666 3_666 ?
W3 O8 W4 137.6(4) . . ?
W1 O9 W4 137.8(5) 3_666 . ?
W5 O10 W1 137.2(4) . 3_666 ?
W5 O12 W3 138.3(6) . 3_666 ?
W4 O13 W5 139.0(5) . . ?
W4 O15 W2 138.4(4) . . ?
W2 O16 W3 138.7(4) . . ?
W5 O17 W6 135.5(5) . . ?
W5 O17 W6'' 139.3(6) . . ?
W6' O17 W5 135.6(5) . . ?
W6' O17 W6 2.8(5) . . ?
W6' O17 W6'' 11.79(17) . . ?
W6'' O17 W6 9.3(4) . . ?
W2 O18 W6 135.9(5) . . ?
W2 O18 W6' 138.9(6) . . ?
W6 O18 W6' 9.6(3) . . ?
W6'' O18 W2 138.6(6) . . ?
W6'' O18 W6 3.0(3) . . ?
W6'' O18 W6' 7.6(2) . . ?
W1 O19 W6 91.7(4) . . ?
W1 O19 W6' 99.0(3) . . ?
W2 O19 W1 98.0(3) . . ?
W2 O19 W6 98.8(4) . . ?
W2 O19 W6' 99.5(4) . . ?
W2 O19 W6'' 91.3(3) . . ?
W6 O19 W6' 7.6(2) . . ?
W6'' O19 W1 94.7(4) . . ?
W6'' O19 W6 7.7(2) . . ?
W6'' O19 W6' 9.91(8) . . ?
Si1 O19 W1 120.1(5) . . ?
Si1 O19 W2 124.0(5) . . ?
Si1 O19 W6 117.7(5) . . ?
Si1 O19 W6' 111.9(5) . . ?
Si1 O19 W6'' 121.5(5) . . ?
W3 O19' W5 97.3(3) 3_666 . ?
W3 O19' W6 93.5(4) 3_666 . ?
W3 O19' W6'' 100.7(4) 3_666 . ?
W5 O19' W6 98.0(4) . . ?
W5 O19' W6'' 95.3(3) . . ?
W6 O19' W6'' 7.4(2) . . ?
W6' O19' W3 93.1(4) . 3_666 ?
W6' O19' W5 90.5(3) . . ?
W6' O19' W6 7.7(2) . . ?
W6' O19' W6'' 9.71(8) . . ?
Si1 O19' W3 123.6(5) . 3_666 ?
Si1 O19' W5 121.2(5) . . ?
Si1 O19' W6 117.1(5) . . ?
Si1 O19' W6' 123.0(5) . . ?
Si1 O19' W6'' 113.4(5) . . ?
W3 O20 W2 91.5(3) . . ?
W4 O20 W2 93.0(3) . . ?
W4 O20 W3 93.1(3) . . ?
Si1 O20 W2 121.9(5) . . ?
Si1 O20 W3 122.4(5) . . ?
Si1 O20 W4 125.9(5) . . ?
Si1 O20 O20' 59.0(5) . . ?
O20' O20 W2 131.9(6) . . ?
O20' O20 W3 130.8(6) . . ?
O20' O20 W4 66.9(4) . . ?
W1 O20' W5 92.1(3) 3_666 . ?
W4 O20' W1 95.2(3) . 3_666 ?
W4 O20' W5 95.4(3) . . ?
Si1 O20' W1 119.6(5) . 3_666 ?
Si1 O20' W4 126.4(5) . . ?
Si1 O20' W5 120.3(5) . . ?
Si1 O20' O20 55.4(4) . . ?
O20 O20' W1 131.2(6) . 3_666 ?
O20 O20' W4 71.0(5) . . ?
O20 O20' W5 134.5(6) . . ?
C18 O21 K1 108.3(6) . . ?
C18 O21 C19 113.1(9) . . ?
C19 O21 K1 110.7(7) . . ?
C16 O22 K1 119.9(6) . . ?
C17 O22 K1 122.6(6) . . ?
C17 O22 C16 110.8(8) . . ?
C14 O23 K1 108.9(6) . . ?
C15 O23 K1 109.3(6) . . ?
C15 O23 C14 111.0(8) . . ?
C13 O24 K1 117.7(6) . . ?
C24 O24 K1 119.1(7) . . ?
C24 O24 C13 112.2(9) . . ?
C22 O25 K1 109.0(7) . . ?
C22 O25 C23 111.6(11) . . ?
C23 O25 K1 107.3(7) . . ?
C20 O26 K1 118.4(8) . . ?
C21 O26 K1 119.4(8) . . ?
C21 O26 C20 109.7(11) . . ?
C25 N1 K1 111.4(18) . . ?
O24 C13 H13A 109.6 . . ?
O24 C13 H13B 109.6 . . ?
O24 C13 C14 110.3(9) . . ?
H13A C13 H13B 108.1 . . ?
C14 C13 H13A 109.6 . . ?
C14 C13 H13B 109.6 . . ?
O23 C14 C13 108.8(9) . . ?
O23 C14 H14A 109.9 . . ?
O23 C14 H14B 109.9 . . ?
C13 C14 H14A 109.9 . . ?
C13 C14 H14B 109.9 . . ?
H14A C14 H14B 108.3 . . ?
O23 C15 H15A 109.7 . . ?
O23 C15 H15B 109.7 . . ?
O23 C15 C16 109.6(9) . . ?
H15A C15 H15B 108.2 . . ?
C16 C15 H15A 109.7 . . ?
C16 C15 H15B 109.7 . . ?
O22 C16 C15 109.2(9) . . ?
O22 C16 H16A 109.8 . . ?
O22 C16 H16B 109.8 . . ?
C15 C16 H16A 109.8 . . ?
C15 C16 H16B 109.8 . . ?
H16A C16 H16B 108.3 . . ?
O22 C17 H17A 109.4 . . ?
O22 C17 H17B 109.4 . . ?
O22 C17 C18 111.2(9) . . ?
H17A C17 H17B 108.0 . . ?
C18 C17 H17A 109.4 . . ?
C18 C17 H17B 109.4 . . ?
O21 C18 C17 109.7(8) . . ?
O21 C18 H18A 109.7 . . ?
O21 C18 H18B 109.7 . . ?
C17 C18 H18A 109.7 . . ?
C17 C18 H18B 109.7 . . ?
H18A C18 H18B 108.2 . . ?
O21 C19 H19A 109.7 . . ?
O21 C19 H19B 109.7 . . ?
H19A C19 H19B 108.2 . . ?
C20 C19 O21 109.9(11) . . ?
C20 C19 H19A 109.7 . . ?
C20 C19 H19B 109.7 . . ?
O26 C20 H20A 109.7 . . ?
O26 C20 H20B 109.7 . . ?
C19 C20 O26 109.7(11) . . ?
C19 C20 H20A 109.7 . . ?
C19 C20 H20B 109.7 . . ?
H20A C20 H20B 108.2 . . ?
O26 C21 H21A 110.1 . . ?
O26 C21 H21B 110.1 . . ?
O26 C21 C22 108.2(11) . . ?
H21A C21 H21B 108.4 . . ?
C22 C21 H21A 110.1 . . ?
C22 C21 H21B 110.1 . . ?
O25 C22 C21 109.2(12) . . ?
O25 C22 H22A 109.8 . . ?
O25 C22 H22B 109.8 . . ?
C21 C22 H22A 109.8 . . ?
C21 C22 H22B 109.8 . . ?
H22A C22 H22B 108.3 . . ?
O25 C23 H23A 110.5 . . ?
O25 C23 H23B 110.5 . . ?
O25 C23 C24 106.2(11) . . ?
H23A C23 H23B 108.7 . . ?
C24 C23 H23A 110.5 . . ?
C24 C23 H23B 110.5 . . ?
O24 C24 C23 109.1(11) . . ?
O24 C24 H24A 109.9 . . ?
O24 C24 H24B 109.9 . . ?
C23 C24 H24A 109.9 . . ?
C23 C24 H24B 109.9 . . ?
H24A C24 H24B 108.3 . . ?
N1 C25 K1 50.3(15) . . ?
N1 C25 C26 169(3) . . ?
C26 C25 K1 140.9(19) . . ?
C25 C26 H26A 109.5 . . ?
C25 C26 H26B 109.5 . . ?
C25 C26 H26C 109.5 . . ?
H26A C26 H26B 109.5 . . ?
H26A C26 H26C 109.5 . . ?
H26B C26 H26C 109.5 . . ?
O5 K2 C2 68.3(2) 3_665 . ?
O27 K2 O5 81.8(2) . 3_665 ?
O27 K2 O29 117.6(3) . . ?
O27 K2 O30 161.7(3) . . ?
O27 K2 O31 114.6(3) . . ?
O27 K2 O32 59.6(3) . . ?
O27 K2 C2 22.0(3) . . ?
O28 K2 O5 95.2(3) . 3_665 ?
O28 K2 O27 60.4(3) . . ?
O28 K2 O29 60.6(3) . . ?
O28 K2 O30 118.7(3) . . ?
O28 K2 O31 159.2(3) . . ?
O28 K2 O32 119.9(3) . . ?
O28 K2 C2 80.0(3) . . ?
O29 K2 O5 121.6(3) . 3_665 ?
O29 K2 O30 58.1(4) . . ?
O29 K2 C2 139.4(4) . . ?
O30 K2 O5 116.0(3) . 3_665 ?
O30 K2 C2 158.9(4) . . ?
O31 K2 O5 104.1(3) . 3_665 ?
O31 K2 O29 113.2(4) . . ?
O31 K2 O30 59.0(3) . . ?
O31 K2 O32 58.6(3) . . ?
O31 K2 C2 100.0(4) . . ?
O32 K2 O5 77.8(2) . 3_665 ?
O32 K2 O29 160.6(3) . . ?
O32 K2 O30 117.6(3) . . ?
O32 K2 C2 41.6(3) . . ?
C2 O27 K2 110.4(7) . . ?
C3 O27 K2 112.8(7) . . ?
C3 O27 C2 112.6(11) . . ?
C4 O28 K2 115.1(8) . . ?
C4 O28 C5 114.4(13) . . ?
C5 O28 K2 116.6(9) . . ?
C6 O29 K2 110.2(9) . . ?
C7 O29 K2 113.4(9) . . ?
C7 O29 C6 112.6(14) . . ?
C8 O30 K2 118.3(11) . . ?
C8 O30 C9 113.5(13) . . ?
C9 O30 K2 114.9(8) . . ?
C10 O31 K2 120.3(10) . . ?
C10 O31 C11 115.1(14) . . ?
C11 O31 K2 116.7(8) . . ?
C1 O32 K2 117.0(7) . . ?
C12 O32 K2 117.7(8) . . ?
C12 O32 C1 112.1(12) . . ?
O32 C1 H1A 109.9 . . ?
O32 C1 H1B 109.9 . . ?
O32 C1 C2 108.9(11) . . ?
H1A C1 H1B 108.3 . . ?
C2 C1 H1A 109.9 . . ?
C2 C1 H1B 109.9 . . ?
K2 C2 H2A 157.6 . . ?
K2 C2 H2B 82.1 . . ?
O27 C2 K2 47.5(5) . . ?
O27 C2 C1 107.6(11) . . ?
O27 C2 H2A 110.2 . . ?
O27 C2 H2B 110.2 . . ?
C1 C2 K2 83.0(7) . . ?
C1 C2 H2A 110.2 . . ?
C1 C2 H2B 110.2 . . ?
H2A C2 H2B 108.5 . . ?
O27 C3 H3A 110.3 . . ?
O27 C3 H3B 110.3 . . ?
O27 C3 C4 107.3(11) . . ?
H3A C3 H3B 108.5 . . ?
C4 C3 H3A 110.3 . . ?
C4 C3 H3B 110.3 . . ?
O28 C4 C3 109.9(13) . . ?
O28 C4 H4A 109.7 . . ?
O28 C4 H4B 109.7 . . ?
C3 C4 H4A 109.7 . . ?
C3 C4 H4B 109.7 . . ?
H4A C4 H4B 108.2 . . ?
O28 C5 H5A 110.0 . . ?
O28 C5 H5B 110.0 . . ?
O28 C5 C6 108.7(14) . . ?
H5A C5 H5B 108.3 . . ?
C6 C5 H5A 110.0 . . ?
C6 C5 H5B 110.0 . . ?
O29 C6 C5 106.7(13) . . ?
O29 C6 H6A 110.4 . . ?
O29 C6 H6B 110.4 . . ?
C5 C6 H6A 110.4 . . ?
C5 C6 H6B 110.4 . . ?
H6A C6 H6B 108.6 . . ?
O29 C7 H7A 109.5 . . ?
O29 C7 H7B 109.5 . . ?
O29 C7 C8 110.7(14) . . ?
H7A C7 H7B 108.1 . . ?
C8 C7 H7A 109.5 . . ?
C8 C7 H7B 109.5 . . ?
O30 C8 C7 112.5(14) . . ?
O30 C8 H8A 109.1 . . ?
O30 C8 H8B 109.1 . . ?
C7 C8 H8A 109.1 . . ?
C7 C8 H8B 109.1 . . ?
H8A C8 H8B 107.8 . . ?
O30 C9 H9A 108.9 . . ?
O30 C9 H9B 108.9 . . ?
O30 C9 C10 113.3(12) . . ?
H9A C9 H9B 107.7 . . ?
C10 C9 H9A 108.9 . . ?
C10 C9 H9B 108.9 . . ?
O31 C10 C9 113.6(17) . . ?
O31 C10 H10A 108.8 . . ?
O31 C10 H10B 108.8 . . ?
C9 C10 H10A 108.8 . . ?
C9 C10 H10B 108.8 . . ?
H10A C10 H10B 107.7 . . ?
O31 C11 H11A 109.5 . . ?
O31 C11 H11B 109.5 . . ?
O31 C11 C12 110.6(14) . . ?
H11A C11 H11B 108.1 . . ?
C12 C11 H11A 109.5 . . ?
C12 C11 H11B 109.5 . . ?
O32 C12 C11 108.7(13) . . ?
O32 C12 H12A 110.0 . . ?
O32 C12 H12B 110.0 . . ?
C11 C12 H12A 110.0 . . ?
C11 C12 H12B 110.0 . . ?
H12A C12 H12B 108.3 . . ?

loop_
_geom_bond_atom_site_label_1
_geom_bond_atom_site_label_2
_geom_bond_distance
_geom_bond_site_symmetry_2
_geom_bond_publ_flag
W1 O1 1.679(6) . ?
W1 O3 1.873(7) . ?
W1 O4 1.919(8) . ?
W1 O9 1.868(8) 3_666 ?
W1 O10 1.901(6) 3_666 ?
W1 O19 2.364(9) . ?
W1 O20' 2.444(9) 3_666 ?
W2 O4 1.875(7) . ?
W2 O5 1.688(6) . ?
W2 O15 1.913(6) . ?
W2 O16 1.876(6) . ?
W2 O18 1.905(7) . ?
W2 O19 2.313(10) . ?
W2 O20 2.478(10) . ?
W3 O6 1.677(6) . ?
W3 O7 1.876(7) . ?
W3 O8 1.879(6) . ?
W3 O12 1.914(7) 3_666 ?
W3 O16 1.899(6) . ?
W3 O19' 2.329(9) 3_666 ?
W3 O20 2.454(10) . ?
W4 O8 1.905(6) . ?
W4 O9 1.920(6) . ?
W4 O13 1.869(7) . ?
W4 O14 1.671(7) . ?
W4 O15 1.878(6) . ?
W4 O20 2.405(10) . ?
W4 O20' 2.340(10) . ?
W5 O10 1.881(7) . ?
W5 O11 1.671(6) . ?
W5 O12 1.872(8) . ?
W5 O13 1.912(8) . ?
W5 O17 1.916(7) . ?
W5 O19' 2.383(9) . ?
W5 O20' 2.447(9) . ?
W6 O2 1.676(7) . ?
W6 O3 1.776(10) . ?
W6 O7 1.828(13) 3_666 ?
W6 O17 2.017(10) . ?
W6 O18 1.960(13) . ?
W6 O19 2.404(11) . ?
W6 O19' 2.441(11) . ?
W6' O2 1.702(6) . ?
W6' O3 2.105(8) . ?
W6' O7 1.777(10) 3_666 ?
W6' O17 1.687(8) . ?
W6' O18 2.030(11) . ?
W6' O19 2.512(10) . ?
W6' O19' 2.317(10) . ?
W6'' O2 1.693(6) . ?
W6'' O3 1.878(9) . ?
W6'' O7 2.136(9) 3_666 ?
W6'' O17 1.948(10) . ?
W6'' O18 1.646(9) . ?
W6'' O19 2.334(10) . ?
W6'' O19' 2.517(10) . ?
K1 O1 3.062(7) . ?
K1 O21 2.965(8) . ?
K1 O22 2.807(7) . ?
K1 O23 2.855(7) . ?
K1 O24 2.840(7) . ?
K1 O25 2.967(8) . ?
K1 O26 2.918(8) . ?
K1 N1 2.828(17) . ?
K1 C25 3.42(2) . ?
Si1 O19 1.685(9) 3_666 ?
Si1 O19 1.685(9) . ?
Si1 O19' 1.658(9) . ?
Si1 O19' 1.658(9) 3_666 ?
Si1 O20 1.541(10) 3_666 ?
Si1 O20 1.541(10) . ?
Si1 O20' 1.605(9) 3_666 ?
Si1 O20' 1.605(9) . ?
O5 K2 2.945(7) 3_665 ?
O20 O20' 1.704(13) . ?
O21 C18 1.394(12) . ?
O21 C19 1.433(14) . ?
O22 C16 1.406(12) . ?
O22 C17 1.395(12) . ?
O23 C14 1.419(12) . ?
O23 C15 1.419(13) . ?
O24 C13 1.413(13) . ?
O24 C24 1.408(14) . ?
O25 C22 1.394(15) . ?
O25 C23 1.412(15) . ?
O26 C20 1.427(16) . ?
O26 C21 1.420(14) . ?
N1 C25 1.154(10) . ?
C13 H13A 0.9700 . ?
C13 H13B 0.9700 . ?
C13 C14 1.457(16) . ?
C14 H14A 0.9700 . ?
C14 H14B 0.9700 . ?
C15 H15A 0.9700 . ?
C15 H15B 0.9700 . ?
C15 C16 1.482(15) . ?
C16 H16A 0.9700 . ?
C16 H16B 0.9700 . ?
C17 H17A 0.9700 . ?
C17 H17B 0.9700 . ?
C17 C18 1.470(15) . ?
C18 H18A 0.9700 . ?
C18 H18B 0.9700 . ?
C19 H19A 0.9700 . ?
C19 H19B 0.9700 . ?
C19 C20 1.413(19) . ?
C20 H20A 0.9700 . ?
C20 H20B 0.9700 . ?
C21 H21A 0.9700 . ?
C21 H21B 0.9700 . ?
C21 C22 1.476(19) . ?
C22 H22A 0.9700 . ?
C22 H22B 0.9700 . ?
C23 H23A 0.9700 . ?
C23 H23B 0.9700 . ?
C23 C24 1.477(18) . ?
C24 H24A 0.9700 . ?
C24 H24B 0.9700 . ?
C25 C26 1.509(10) . ?
C26 H26A 0.9600 . ?
C26 H26B 0.9600 . ?
C26 H26C 0.9600 . ?
K2 O27 2.784(8) . ?
K2 O28 2.783(10) . ?
K2 O29 2.857(9) . ?
K2 O30 2.861(9) . ?
K2 O31 2.795(10) . ?
K2 O32 2.800(8) . ?
K2 C2 3.536(12) . ?
O27 C2 1.415(14) . ?
O27 C3 1.408(15) . ?
O28 C4 1.407(16) . ?
O28 C5 1.424(16) . ?
O29 C6 1.42(2) . ?
O29 C7 1.40(2) . ?
O30 C8 1.391(19) . ?
O30 C9 1.406(19) . ?
O31 C10 1.317(18) . ?
O31 C11 1.395(16) . ?
O32 C1 1.412(15) . ?
O32 C12 1.408(17) . ?
C1 H1A 0.9700 . ?
C1 H1B 0.9700 . ?
C1 C2 1.477(18) . ?
C2 H2A 0.9700 . ?
C2 H2B 0.9700 . ?
C3 H3A 0.9700 . ?
C3 H3B 0.9700 . ?
C3 C4 1.49(2) . ?
C4 H4A 0.9700 . ?
C4 H4B 0.9700 . ?
C5 H5A 0.9700 . ?
C5 H5B 0.9700 . ?
C5 C6 1.53(2) . ?
C6 H6A 0.9700 . ?
C6 H6B 0.9700 . ?
C7 H7A 0.9700 . ?
C7 H7B 0.9700 . ?
C7 C8 1.45(2) . ?
C8 H8A 0.9700 . ?
C8 H8B 0.9700 . ?
C9 H9A 0.9700 . ?
C9 H9B 0.9700 . ?
C9 C10 1.48(2) . ?
C10 H10A 0.9700 . ?
C10 H10B 0.9700 . ?
C11 H11A 0.9700 . ?
C11 H11B 0.9700 . ?
C11 C12 1.46(2) . ?
C12 H12A 0.9700 . ?
C12 H12B 0.9700 . ?

loop_
_geom_torsion_atom_site_label_1
_geom_torsion_atom_site_label_2
_geom_torsion_atom_site_label_3
_geom_torsion_atom_site_label_4
_geom_torsion
_geom_torsion_site_symmetry_1
_geom_torsion_site_symmetry_2
_geom_torsion_site_symmetry_3
_geom_torsion_site_symmetry_4
_geom_torsion_publ_flag
W2 O20 O20' W1 152.1(5) . . . 3_666 ?
W2 O20 O20' W4 72.2(7) . . . . ?
W2 O20 O20' W5 -6.4(13) . . . . ?
W2 O20 O20' Si1 -106.8(7) . . . . ?
W3 O20 O20' W1 6.8(12) . . . 3_666 ?
W3 O20 O20' W4 -73.1(6) . . . . ?
W3 O20 O20' W5 -151.6(5) . . . . ?
W3 O20 O20' Si1 107.9(7) . . . . ?
W4 O20 O20' W1 80.0(7) . . . 3_666 ?
W4 O20 O20' W5 -78.5(7) . . . . ?
W4 O20 O20' Si1 -178.9(5) . . . . ?
K1 O21 C18 C17 -61.3(9) . . . . ?
K1 O21 C19 C20 59.7(14) . . . . ?
K1 O22 C16 C15 30.2(12) . . . . ?
K1 O22 C17 C18 -23.2(11) . . . . ?
K1 O23 C14 C13 -63.4(9) . . . . ?
K1 O23 C15 C16 61.4(10) . . . . ?
K1 O24 C13 C14 -31.1(12) . . . . ?
K1 O24 C24 C23 37.1(13) . . . . ?
K1 O25 C22 C21 -65.1(12) . . . . ?
K1 O25 C23 C24 64.7(11) . . . . ?
K1 O26 C20 C19 38.7(17) . . . . ?
K1 O26 C21 C22 -32.9(15) . . . . ?
K1 N1 C25 C26 -169(15) . . . . ?
Si1 O20 O20' W1 -101.1(7) . . . 3_666 ?
Si1 O20 O20' W4 178.9(5) . . . . ?
Si1 O20 O20' W5 100.4(8) . . . . ?
O1 W1 O3 W6 157.7(10) . . . . ?
O1 W1 O3 W6' 161.1(8) . . . . ?
O1 W1 O3 W6'' 145.5(9) . . . . ?
O2 W6 O3 W1 -155.1(9) . . . . ?
O2 W6 O3 W6' 150(9) . . . . ?
O2 W6 O3 W6'' -91.2(16) . . . . ?
O2 W6' O17 W5 -156.1(8) . . . . ?
O2 W6' O17 W6 113(6) . . . . ?
O2 W6' O17 W6'' 89.3(7) . . . . ?
O2 W6'' O3 W1 -159.4(8) . . . . ?
O2 W6'' O3 W6 75.6(13) . . . . ?
O2 W6'' O3 W6' 87.8(6) . . . . ?
O2 W6'' O18 W2 155.7(8) . . . . ?
O2 W6'' O18 W6 129(7) . . . . ?
O2 W6'' O18 W6' -107.9(12) . . . . ?
O3 W1 O1 K1 -14.2(4) . . . . ?
O3 W6 O2 W6' -171(3) . . . . ?
O3 W6 O2 W6'' 103(3) . . . . ?
O3 W6' O2 W6 7(2) . . . . ?
O3 W6' O2 W6'' 53.5(6) . . . . ?
O3 W6' O17 W5 48(2) . . . . ?
O3 W6' O17 W6 -42(5) . . . . ?
O3 W6' O17 W6'' -66.1(14) . . . . ?
O3 W6'' O2 W6 -64(3) . . . . ?
O3 W6'' O2 W6' -113.3(7) . . . . ?
O3 W6'' O18 W2 51.1(10) . . . . ?
O3 W6'' O18 W6 25(7) . . . . ?
O3 W6'' O18 W6' 147.4(11) . . . . ?
O4 W1 O1 K1 77.0(4) . . . . ?
O4 W1 O3 W6 57.6(11) . . . . ?
O4 W1 O3 W6' 60.9(9) . . . . ?
O4 W1 O3 W6'' 45.3(10) . . . . ?
O4 W2 O5 K2 107.2(16) . . . 3_665 ?
O4 W2 O16 W3 104.9(7) . . . . ?
O5 W2 O4 W1 154.2(7) . . . . ?
O5 W2 O16 W3 -153.6(6) . . . . ?
O6 W3 O7 W6 160.3(9) . . . 3_666 ?
O6 W3 O7 W6' 146.1(8) . . . 3_666 ?
O6 W3 O7 W6'' 157.5(8) . . . 3_666 ?
O6 W3 O8 W4 -154.9(6) . . . . ?
O6 W3 O16 W2 155.0(6) . . . . ?
O7 W3 O8 W4 104.1(6) . . . . ?
O7 W3 O16 W2 -31.8(12) . . . . ?
O7 W6 O2 W6' -75(3) 3_666 . . . ?
O7 W6 O2 W6'' -161(3) 3_666 . . . ?
O7 W6 O3 W1 100.6(11) 3_666 . . . ?
O7 W6 O3 W6' 45(8) 3_666 . . . ?
O7 W6 O3 W6'' 164.5(14) 3_666 . . . ?
O7 W6' O2 W6 91(2) 3_666 . . . ?
O7 W6' O2 W6'' 137.3(8) 3_666 . . . ?
O7 W6' O17 W5 -47.7(11) 3_666 . . . ?
O7 W6' O17 W6 -139(6) 3_666 . . . ?
O7 W6' O17 W6'' -162.3(8) 3_666 . . . ?
O7 W6'' O2 W6 16(2) 3_666 . . . ?
O7 W6'' O2 W6' -33.2(6) 3_666 . . . ?
O7 W6'' O3 W1 111.7(10) 3_666 . . . ?
O7 W6'' O3 W6 -13.4(13) 3_666 . . . ?
O7 W6'' O3 W6' -1.1(6) 3_666 . . . ?
O7 W6'' O18 W2 -28(2) 3_666 . . . ?
O7 W6'' O18 W6 -55(6) 3_666 . . . ?
O7 W6'' O18 W6' 68.0(14) 3_666 . . . ?
O8 W3 O7 W6 -98.1(9) . . . 3_666 ?
O8 W3 O7 W6' -112.3(9) . . . 3_666 ?
O8 W3 O7 W6'' -100.9(8) . . . 3_666 ?
O8 W3 O16 W2 53.4(6) . . . . ?
O8 W4 O13 W5 -18.0(12) . . . . ?
O8 W4 O15 W2 -54.5(6) . . . . ?
O9 W1 O1 K1 -105.3(3) 3_666 . . . ?
O9 W1 O3 W6 -100.7(11) 3_666 . . . ?
O9 W1 O3 W6' -97.3(9) 3_666 . . . ?
O9 W1 O3 W6'' -113.0(9) 3_666 . . . ?
O9 W4 O13 W5 54.1(7) . . . . ?
O9 W4 O15 W2 18.6(12) . . . . ?
O10 W1 O1 K1 163.8(3) 3_666 . . . ?
O10 W1 O3 W6 -16.6(19) 3_666 . . . ?
O10 W1 O3 W6' -13.3(17) 3_666 . . . ?
O10 W1 O3 W6'' -28.9(17) 3_666 . . . ?
O10 W5 O12 W3 102.7(7) . . . 3_666 ?
O11 W5 O10 W1 154.9(7) . . . 3_666 ?
O11 W5 O12 W3 -155.2(7) . . . 3_666 ?
O12 W3 O7 W6 60.1(9) 3_666 . . 3_666 ?
O12 W3 O7 W6' 45.9(9) 3_666 . . 3_666 ?
O12 W3 O7 W6'' 57.3(8) 3_666 . . 3_666 ?
O12 W3 O8 W4 21.5(11) 3_666 . . . ?
O12 W3 O16 W2 -105.3(7) 3_666 . . . ?
O12 W5 O10 W1 -102.5(8) . . . 3_666 ?
O13 W4 O15 W2 102.8(7) . . . . ?
O13 W5 O10 W1 54.6(8) . . . 3_666 ?
O13 W5 O12 W3 17.9(13) . . . 3_666 ?
O14 W4 O13 W5 155.5(7) . . . . ?
O14 W4 O15 W2 -156.0(6) . . . . ?
O15 W2 O4 W1 -24.5(13) . . . . ?
O15 W2 O5 K2 -73.3(16) . . . 3_665 ?
O15 W2 O16 W3 -52.9(6) . . . . ?
O15 W4 O13 W5 -103.3(7) . . . . ?
O16 W2 O4 W1 -104.8(8) . . . . ?
O16 W2 O5 K2 16.9(17) . . . 3_665 ?
O16 W3 O7 W6 -12.9(16) . . . 3_666 ?
O16 W3 O7 W6' -27.1(15) . . . 3_666 ?
O16 W3 O7 W6'' -15.7(14) . . . 3_666 ?
O16 W3 O8 W4 -53.4(6) . . . . ?
O17 W5 O10 W1 -17.6(15) . . . 3_666 ?
O17 W5 O12 W3 -55.3(8) . . . 3_666 ?
O17 W6 O2 W6' 13(2) . . . . ?
O17 W6 O2 W6'' -73(2) . . . . ?
O17 W6 O3 W1 14(3) . . . . ?
O17 W6 O3 W6' -41(7) . . . . ?
O17 W6 O3 W6'' 78.0(17) . . . . ?
O17 W6' O2 W6 -164(3) . . . . ?
O17 W6' O2 W6'' -117.6(11) . . . . ?
O17 W6'' O2 W6 97(3) . . . . ?
O17 W6'' O2 W6' 47.5(8) . . . . ?
O17 W6'' O3 W1 67.7(14) . . . . ?
O17 W6'' O3 W6 -57.4(16) . . . . ?
O17 W6'' O3 W6' -45.1(11) . . . . ?
O17 W6'' O18 W2 -104.9(9) . . . . ?
O17 W6'' O18 W6 -131(7) . . . . ?
O17 W6'' O18 W6' -8.6(10) . . . . ?
O18 W2 O4 W1 52.0(8) . . . . ?
O18 W2 O5 K2 -161.2(16) . . . 3_665 ?
O18 W2 O16 W3 21.7(12) . . . . ?
O18 W6 O2 W6' 97(2) . . . . ?
O18 W6 O2 W6'' 11(2) . . . . ?
O18 W6 O3 W1 -57.0(11) . . . . ?
O18 W6 O3 W6' -112(8) . . . . ?
O18 W6 O3 W6'' 6.9(12) . . . . ?
O18 W6' O2 W6 -72(2) . . . . ?
O18 W6' O2 W6'' -25.6(7) . . . . ?
O18 W6' O17 W5 109.2(10) . . . . ?
O18 W6' O17 W6 18(6) . . . . ?
O18 W6' O17 W6'' -5.4(6) . . . . ?
O18 W6'' O2 W6 -166(3) . . . . ?
O18 W6'' O2 W6' 145.3(10) . . . . ?
O18 W6'' O3 W1 -46.7(10) . . . . ?
O18 W6'' O3 W6 -171.8(15) . . . . ?
O18 W6'' O3 W6' -159.5(8) . . . . ?
O19 W1 O1 K1 36.2(9) . . . . ?
O19 W1 O3 W6 -0.8(10) . . . . ?
O19 W1 O3 W6' 2.6(7) . . . . ?
O19 W1 O3 W6'' -13.1(8) . . . . ?
O19 W2 O4 W1 -8.5(6) . . . . ?
O19 W2 O5 K2 151.5(13) . . . 3_665 ?
O19 W2 O16 W3 42.2(7) . . . . ?
O19 W6 O2 W6' 124(3) . . . . ?
O19 W6 O2 W6'' 39(2) . . . . ?
O19 W6 O3 W1 0.8(9) . . . . ?
O19 W6 O3 W6' -55(8) . . . . ?
O19 W6 O3 W6'' 64.7(13) . . . . ?
O19 W6' O2 W6 -32(2) . . . . ?
O19 W6' O2 W6'' 14.9(7) . . . . ?
O19 W6' O17 W5 51.4(10) . . . . ?
O19 W6' O17 W6 -39(6) . . . . ?
O19 W6' O17 W6'' -63.1(6) . . . . ?
O19 W6'' O2 W6 -91(3) . . . . ?
O19 W6'' O2 W6' -139.7(14) . . . . ?
O19 W6'' O3 W1 13.2(8) . . . . ?
O19 W6'' O3 W6 -111.9(14) . . . . ?
O19 W6'' O3 W6' -99.6(6) . . . . ?
O19 W6'' O18 W2 -8.0(8) . . . . ?
O19 W6'' O18 W6 -34(7) . . . . ?
O19 W6'' O18 W6' 88.4(10) . . . . ?
O19 Si1 O19' W3 -118.3(6) . . . 3_666 ?
O19 Si1 O19' W3 61.7(6) 3_666 . . 3_666 ?
O19 Si1 O19' W5 -63.8(6) 3_666 . . . ?
O19 Si1 O19' W5 116.2(6) . . . . ?
O19 Si1 O19' W6 -3.3(5) . . . . ?
O19 Si1 O19' W6 176.7(5) 3_666 . . . ?
O19 Si1 O19' W6' -177.7(5) 3_666 . . . ?
O19 Si1 O19' W6' 2.3(5) . . . . ?
O19 Si1 O19' W6'' -176.2(4) 3_666 . . . ?
O19 Si1 O19' W6'' 3.8(4) . . . . ?
O19 Si1 O20 W2 1.4(5) . . . . ?
O19 Si1 O20 W2 -178.6(5) 3_666 . . . ?
O19 Si1 O20 W3 116.9(7) . . . . ?
O19 Si1 O20 W3 -63.1(7) 3_666 . . . ?
O19 Si1 O20 W4 59.6(7) 3_666 . . . ?
O19 Si1 O20 W4 -120.4(7) . . . . ?
O19 Si1 O20 O20' 58.4(6) 3_666 . . . ?
O19 Si1 O20 O20' -121.6(6) . . . . ?
O19 Si1 O20' W1 178.5(5) . . . 3_666 ?
O19 Si1 O20' W1 -1.5(5) 3_666 . . 3_666 ?
O19 Si1 O20' W4 -124.7(7) 3_666 . . . ?
O19 Si1 O20' W4 55.3(7) . . . . ?
O19 Si1 O20' W5 -69.2(6) . . . . ?
O19 Si1 O20' W5 110.8(6) 3_666 . . . ?
O19 Si1 O20' O20 56.5(6) . . . . ?
O19 Si1 O20' O20 -123.5(6) 3_666 . . . ?
O19' W3 O7 W6 0.0(8) 3_666 . . 3_666 ?
O19' W3 O7 W6' -14.3(7) 3_666 . . 3_666 ?
O19' W3 O7 W6'' -2.9(7) 3_666 . . 3_666 ?
O19' W3 O8 W4 40.0(6) 3_666 . . . ?
O19' W3 O16 W2 -43.4(7) 3_666 . . . ?
O19' W5 O10 W1 -40.9(8) . . . 3_666 ?
O19' W5 O12 W3 6.3(6) . . . 3_666 ?
O19' W6 O2 W6' -20.2(19) . . . . ?
O19' W6 O2 W6'' -106(2) . . . . ?
O19' W6 O3 W1 38.3(12) . . . . ?
O19' W6 O3 W6' -17(8) . . . . ?
O19' W6 O3 W6'' 102.2(13) . . . . ?
O19' W6' O2 W6 126(4) . . . . ?
O19' W6' O2 W6'' 173(2) . . . . ?
O19' W6' O17 W5 11.5(8) . . . . ?
O19' W6' O17 W6 -79(6) . . . . ?
O19' W6' O17 W6'' -103.0(6) . . . . ?
O19' W6'' O2 W6 47(2) . . . . ?
O19' W6'' O2 W6' -2.3(7) . . . . ?
O19' W6'' O3 W1 55.2(9) . . . . ?
O19' W6'' O3 W6 -69.9(14) . . . . ?
O19' W6'' O3 W6' -57.6(6) . . . . ?
O19' W6'' O18 W2 -43.6(10) . . . . ?
O19' W6'' O18 W6 -70(7) . . . . ?
O19' W6'' O18 W6' 52.7(10) . . . . ?
O19' Si1 O19 W1 113.4(6) . . . . ?
O19' Si1 O19 W1 -66.6(6) 3_666 . . . ?
O19' Si1 O19 W2 -120.9(6) . . . . ?
O19' Si1 O19 W2 59.1(6) 3_666 . . . ?
O19' Si1 O19 W6 3.4(5) . . . . ?
O19' Si1 O19 W6 -176.6(5) 3_666 . . . ?
O19' Si1 O19 W6' 178.1(4) 3_666 . . . ?
O19' Si1 O19 W6' -1.9(4) . . . . ?
O19' Si1 O19 W6'' -4.4(5) . . . . ?
O19' Si1 O19 W6'' 175.6(5) 3_666 . . . ?
O19' Si1 O20 W2 -114.4(6) 3_666 . . . ?
O19' Si1 O20 W2 65.6(6) . . . . ?
O19' Si1 O20 W3 -178.9(5) . . . . ?
O19' Si1 O20 W3 1.1(5) 3_666 . . . ?
O19' Si1 O20 W4 -56.2(7) . . . . ?
O19' Si1 O20 W4 123.8(7) 3_666 . . . ?
O19' Si1 O20 O20' 122.6(6) 3_666 . . . ?
O19' Si1 O20 O20' -57.4(6) . . . . ?
O19' Si1 O20' W1 -114.1(6) . . . 3_666 ?
O19' Si1 O20' W1 65.9(6) 3_666 . . 3_666 ?
O19' Si1 O20' W4 -57.3(7) 3_666 . . . ?
O19' Si1 O20' W4 122.7(7) . . . . ?
O19' Si1 O20' W5 -1.8(5) . . . . ?
O19' Si1 O20' W5 178.2(5) 3_666 . . . ?
O19' Si1 O20' O20 -56.1(6) 3_666 . . . ?
O19' Si1 O20' O20 123.9(6) . . . . ?
O20 W2 O4 W1 -40.6(8) . . . . ?
O20 W2 O5 K2 -31(2) . . . 3_665 ?
O20 W2 O16 W3 8.0(6) . . . . ?
O20 W3 O7 W6 -34.3(9) . . . 3_666 ?
O20 W3 O7 W6' -48.5(9) . . . 3_666 ?
O20 W3 O7 W6'' -37.1(8) . . . 3_666 ?
O20 W3 O8 W4 8.9(5) . . . . ?
O20 W3 O16 W2 -8.1(6) . . . . ?
O20 W4 O13 W5 -38.4(7) . . . . ?
O20 W4 O15 W2 8.3(5) . . . . ?
O20 Si1 O19 W1 52.8(7) 3_666 . . . ?
O20 Si1 O19 W1 -127.2(7) . . . . ?
O20 Si1 O19 W2 -1.5(5) . . . . ?
O20 Si1 O19 W2 178.5(5) 3_666 . . . ?
O20 Si1 O19 W6 -57.2(6) 3_666 . . . ?
O20 Si1 O19 W6 122.8(6) . . . . ?
O20 Si1 O19 W6' 117.5(6) . . . . ?
O20 Si1 O19 W6' -62.5(6) 3_666 . . . ?
O20 Si1 O19 W6'' 115.0(7) . . . . ?
O20 Si1 O19 W6'' -65.0(7) 3_666 . . . ?
O20 Si1 O19' W3 1.2(5) 3_666 . . 3_666 ?
O20 Si1 O19' W3 -178.8(5) . . . 3_666 ?
O20 Si1 O19' W5 -124.3(7) 3_666 . . . ?
O20 Si1 O19' W5 55.7(7) . . . . ?
O20 Si1 O19' W6 -63.8(6) . . . . ?
O20 Si1 O19' W6 116.2(6) 3_666 . . . ?
O20 Si1 O19' W6' -58.2(7) . . . . ?
O20 Si1 O19' W6' 121.8(7) 3_666 . . . ?
O20 Si1 O19' W6'' -56.7(6) . . . . ?
O20 Si1 O19' W6'' 123.3(6) 3_666 . . . ?
O20 Si1 O20' W1 -58.0(7) 3_666 . . 3_666 ?
O20 Si1 O20' W1 122.0(7) . . . 3_666 ?
O20 Si1 O20' W4 -1.2(5) . . . . ?
O20 Si1 O20' W4 178.8(5) 3_666 . . . ?
O20 Si1 O20' W5 54.3(7) 3_666 . . . ?
O20 Si1 O20' W5 -125.7(7) . . . . ?
O20 Si1 O20' O20 179.999(3) 3_666 . . . ?
O20' W1 O1 K1 -147.1(7) 3_666 . . . ?
O20' W1 O3 W6 -38.5(11) 3_666 . . . ?
O20' W1 O3 W6' -35.1(9) 3_666 . . . ?
O20' W1 O3 W6'' -50.8(9) 3_666 . . . ?
O20' W4 O13 W5 -8.0(6) . . . . ?
O20' W4 O15 W2 39.0(6) . . . . ?
O20' W5 O10 W1 -4.5(6) . . . 3_666 ?
O20' W5 O12 W3 37.5(7) . . . 3_666 ?
O20' Si1 O19 W1 -1.6(5) 3_666 . . . ?
O20' Si1 O19 W1 178.4(5) . . . . ?
O20' Si1 O19 W2 124.2(7) 3_666 . . . ?
O20' Si1 O19 W2 -55.8(7) . . . . ?
O20' Si1 O19 W6 68.4(6) . . . . ?
O20' Si1 O19 W6 -111.6(6) 3_666 . . . ?
O20' Si1 O19 W6' -116.8(6) 3_666 . . . ?
O20' Si1 O19 W6' 63.2(6) . . . . ?
O20' Si1 O19 W6'' 60.7(6) . . . . ?
O20' Si1 O19 W6'' -119.3(6) 3_666 . . . ?
O20' Si1 O19' W3 127.3(7) . . . 3_666 ?
O20' Si1 O19' W3 -52.7(7) 3_666 . . 3_666 ?
O20' Si1 O19' W5 -178.2(5) 3_666 . . . ?
O20' Si1 O19' W5 1.8(5) . . . . ?
O20' Si1 O19' W6 -117.7(6) . . . . ?
O20' Si1 O19' W6 62.3(6) 3_666 . . . ?
O20' Si1 O19' W6' -112.1(7) . . . . ?
O20' Si1 O19' W6' 67.9(7) 3_666 . . . ?
O20' Si1 O19' W6'' -110.6(6) . . . . ?
O20' Si1 O19' W6'' 69.4(6) 3_666 . . . ?
O20' Si1 O20 W2 123.0(7) . . . . ?
O20' Si1 O20 W2 -57.0(7) 3_666 . . . ?
O20' Si1 O20 W3 58.5(7) 3_666 . . . ?
O20' Si1 O20 W3 -121.5(7) . . . . ?
O20' Si1 O20 W4 1.2(5) . . . . ?
O20' Si1 O20 W4 -178.8(5) 3_666 . . . ?
O20' Si1 O20 O20' 179.997(3) 3_666 . . . ?
O21 C19 C20 O26 -66.2(17) . . . . ?
O22 C17 C18 O21 57.9(12) . . . . ?
O23 C15 C16 O22 -61.8(12) . . . . ?
O24 C13 C14 O23 64.2(12) . . . . ?
O25 C23 C24 O24 -69.7(13) . . . . ?
O26 C21 C22 O25 66.5(15) . . . . ?
C13 O24 C24 C23 -179.7(10) . . . . ?
C14 O23 C15 C16 -178.4(9) . . . . ?
C15 O23 C14 C13 176.2(9) . . . . ?
C16 O22 C17 C18 -174.5(9) . . . . ?
C17 O22 C16 C15 -177.7(9) . . . . ?
C18 O21 C19 C20 -178.6(12) . . . . ?
C19 O21 C18 C17 175.6(10) . . . . ?
C20 O26 C21 C22 -174.4(13) . . . . ?
C21 O26 C20 C19 -179.4(13) . . . . ?
C22 O25 C23 C24 -176.0(11) . . . . ?
C23 O25 C22 C21 176.5(11) . . . . ?
C24 O24 C13 C14 -174.9(10) . . . . ?
K2 O27 C2 C1 -62.5(10) . . . . ?
K2 O27 C3 C4 55.5(12) . . . . ?
K2 O28 C4 C3 43.4(14) . . . . ?
K2 O28 C5 C6 -42.9(15) . . . . ?
K2 O29 C6 C5 -58.2(15) . . . . ?
K2 O29 C7 C8 54.7(17) . . . . ?
K2 O30 C8 C7 31.8(18) . . . . ?
K2 O30 C9 C10 -38.3(18) . . . . ?
K2 O31 C10 C9 -38.1(18) . . . . ?
K2 O31 C11 C12 47.4(17) . . . . ?
K2 O32 C1 C2 -35.6(14) . . . . ?
K2 O32 C12 C11 44.5(17) . . . . ?
O27 C3 C4 O28 -66.6(15) . . . . ?
O28 C5 C6 O29 68.6(17) . . . . ?
O29 C7 C8 O30 -57.9(19) . . . . ?
O30 C9 C10 O31 51(2) . . . . ?
O31 C11 C12 O32 -59.9(18) . . . . ?
O32 C1 C2 K2 24.5(9) . . . . ?
O32 C1 C2 O27 65.7(13) . . . . ?
C1 O32 C12 C11 -175.4(13) . . . . ?
C2 O27 C3 C4 -178.7(11) . . . . ?
C3 O27 C2 K2 -127.1(10) . . . . ?
C3 O27 C2 C1 170.4(10) . . . . ?
C4 O28 C5 C6 178.8(13) . . . . ?
C5 O28 C4 C3 -177.6(11) . . . . ?
C6 O29 C7 C8 -179.3(15) . . . . ?
C7 O29 C6 C5 174.2(13) . . . . ?
C8 O30 C9 C10 -178.8(14) . . . . ?
C9 O30 C8 C7 170.9(15) . . . . ?
C10 O31 C11 C12 -163.5(14) . . . . ?
C11 O31 C10 C9 173.9(14) . . . . ?
C12 O32 C1 C2 -176.0(12) . . . . ?
